data_4119388
loop_
_publ_author_name
'Renaud Ruamps'
'R\'emi Maurice'
'Luke Batchelor'
'Martial Boggio-Pasqua'
'R\'egis Guillot'
'Anne Laure Barra'
'Junjie Liu'
'El-Eulmi Bendeif'
'S\'ebastien Pillet'
'Stephen Hill'
'Talal Mallah'
'Nathalie Guih\'ery'

_publ_contact_author_address
;Universit\'e Paris Sud 11, 
UMR CNRS 8182, 
Institut de Chimie Mol\'eculaire et des Mat\'eriaux d'Orsay, 
F-91405 Orsay, 
France.
;
_publ_contact_author_email talal.mallah@u-psud.fr
_publ_contact_author_name 'Talal Mallah'
_publ_section_title
;
 Giant Ising-Type Magnetic Anisotropy in Trigonal Bipyramidal Ni(II)
 Complexes: Experiment and Theory
;
_journal_name_full 'Journal of the American Chemical Society'
_journal_page_first 3017
_journal_page_last 3026
_journal_paper_doi 10.1021/ja308146e
_journal_volume 135
_journal_year 2013
_chemical_formula_moiety 'C12 H30 Cl N4 Ni, Cl O4'
_chemical_formula_sum 'C12 H30 Cl2 N4 Ni O4'
_chemical_formula_weight 423.99
_chemical_name_systematic
;
 ?
;
_space_group_IT_number 161
_symmetry_cell_setting trigonal
_symmetry_space_group_name_Hall 'R 3 -2"c'
_symmetry_space_group_name_H-M 'R 3 c :H'
_atom_sites_solution_hydrogens geom
_atom_sites_solution_primary direct
_atom_sites_solution_secondary difmap
_audit_creation_method SHELXL-97
_cell_angle_alpha 90.00
_cell_angle_beta 90.00
_cell_angle_gamma 120.00
_cell_formula_units_Z 6
_cell_length_a 9.8155(4)
_cell_length_b 9.8155(4)
_cell_length_c 32.752(2)
_cell_measurement_reflns_used 16442
_cell_measurement_temperature 10(2)
_cell_measurement_theta_max 32.98
_cell_measurement_theta_min 3.45
_cell_volume 2732.7(2)
_computing_cell_refinement 'CRYSALIS Oxford Diffraction (2004)'
_computing_data_collection 'CRYSALIS Oxford Diffraction (2004)'
_computing_data_reduction 'CRYSALIS Oxford Diffraction (2004)'
_computing_structure_refinement 'SHELXL-97 (Sheldrick, 2008)'
_computing_structure_solution 'SHELXS-97 (Sheldrick, 2008)'
_diffrn_ambient_temperature 10(2)
_diffrn_measured_fraction_theta_full 0.976
_diffrn_measured_fraction_theta_max 0.976
_diffrn_measurement_device_type 'SuperNova, Dual, Cu at zero, Atlas'
_diffrn_measurement_method 'omega scans'
_diffrn_radiation_monochromator mirror
_diffrn_radiation_source 'SuperNova (Mo) x-ray Source'
_diffrn_radiation_type MoK\a
_diffrn_radiation_wavelength 0.71073
_diffrn_reflns_av_R_equivalents 0.0334
_diffrn_reflns_av_sigmaI/netI 0.0219
_diffrn_reflns_limit_h_max 14
_diffrn_reflns_limit_h_min -14
_diffrn_reflns_limit_k_max 14
_diffrn_reflns_limit_k_min -14
_diffrn_reflns_limit_l_max 49
_diffrn_reflns_limit_l_min -49
_diffrn_reflns_number 16442
_diffrn_reflns_theta_full 32.98
_diffrn_reflns_theta_max 32.98
_diffrn_reflns_theta_min 3.45
_exptl_absorpt_coefficient_mu 1.381
_exptl_absorpt_correction_T_max 0.88
_exptl_absorpt_correction_T_min 0.75
_exptl_absorpt_correction_type gaussian
_exptl_absorpt_process_details
;
Absorption correction were performed using CRYSALIS Oxford Diffraction (2004)
;
_exptl_crystal_colour yellow
_exptl_crystal_density_diffrn 1.546
_exptl_crystal_description plate
_exptl_crystal_F_000 1344
_exptl_crystal_size_max 0.2768
_exptl_crystal_size_mid 0.2285
_exptl_crystal_size_min 0.1094
_refine_diff_density_max 0.419
_refine_diff_density_min -0.330
_refine_diff_density_rms 0.061
_refine_ls_abs_structure_details 'Flack H D (1983), Acta Cryst. A39, 876-881'
_refine_ls_abs_structure_Flack 0.001(9)
_refine_ls_extinction_method none
_refine_ls_goodness_of_fit_ref 1.098
_refine_ls_hydrogen_treatment mixed
_refine_ls_matrix_type full
_refine_ls_number_parameters 110
_refine_ls_number_reflns 2199
_refine_ls_number_restraints 1
_refine_ls_restrained_S_all 1.098
_refine_ls_R_factor_all 0.0271
_refine_ls_R_factor_gt 0.0222
_refine_ls_shift/su_max 0.001
_refine_ls_shift/su_mean 0.000
_refine_ls_structure_factor_coef Fsqd
_refine_ls_weighting_details 'calc w=1/[\s^2^(Fo^2^)+(0.0203P)^2^+2.0842P] where P=(Fo^2^+2Fc^2^)/3'
_refine_ls_weighting_scheme calc
_refine_ls_wR_factor_gt 0.0469
_refine_ls_wR_factor_ref 0.0502
_reflns_number_gt 2015
_reflns_number_total 2199
_reflns_threshold_expression >2\s(I)
_cod_data_source_file ja308146e_si_003.cif
_cod_data_source_block exp_1972
_cod_original_sg_symbol_H-M 'R 3 c'
_cod_database_code 4119388

loop_
_symmetry_equiv_pos_as_xyz
'x, y, z'
'-y, x-y, z'
'-x+y, -x, z'
'-x+y, y, z+1/2'
'x, x-y, z+1/2'
'-y, -x, z+1/2'
'x+2/3, y+1/3, z+1/3'
'-y+2/3, x-y+1/3, z+1/3'
'-x+y+2/3, -x+1/3, z+1/3'
'-x+y+2/3, y+1/3, z+5/6'
'x+2/3, x-y+1/3, z+5/6'
'-y+2/3, -x+1/3, z+5/6'
'x+1/3, y+2/3, z+2/3'
'-y+1/3, x-y+2/3, z+2/3'
'-x+y+1/3, -x+2/3, z+2/3'
'-x+y+1/3, y+2/3, z+7/6'
'x+1/3, x-y+2/3, z+7/6'
'-y+1/3, -x+2/3, z+7/6'

loop_
_atom_site_label
_atom_site_type_symbol
_atom_site_fract_x
_atom_site_fract_y
_atom_site_fract_z
_atom_site_U_iso_or_equiv
_atom_site_adp_type
_atom_site_occupancy
_atom_site_symmetry_multiplicity
_atom_site_calc_flag
_atom_site_refinement_flags
C1 C -0.03510(18) -0.15740(16) 0.28365(4) 0.0105(2) Uani 1 1 d .
H1A H 0.059(2) -0.161(2) 0.2846(5) 0.013(3) Uiso 1 1 d .
H1B H -0.071(2) -0.177(2) 0.2543(6) 0.013(3) Uiso 1 1 d .
C2 C -0.15991(16) -0.28254(17) 0.31044(4) 0.0111(2) Uani 1 1 d .
H2A H -0.263(2) -0.281(2) 0.3066(6) 0.014(3) Uiso 1 1 d .
H2B H -0.183(2) -0.389(3) 0.3021(6) 0.014(3) Uiso 1 1 d .
C3 C 0.00251(18) -0.29583(17) 0.36419(5) 0.0146(2) Uani 1 1 d .
H3A H -0.039(2) -0.409(3) 0.3606(7) 0.024(5) Uiso 1 1 d .
H3B H 0.021(3) -0.278(2) 0.3932(7) 0.024(5) Uiso 1 1 d .
H3C H 0.094(2) -0.242(2) 0.3485(6) 0.020(5) Uiso 1 1 d .
C4 C -0.25294(19) -0.34374(17) 0.37955(5) 0.0167(3) Uani 1 1 d .
H4A H -0.322(2) -0.323(2) 0.3690(7) 0.025(5) Uiso 1 1 d .
H4B H -0.223(2) -0.314(2) 0.4081(6) 0.021(5) Uiso 1 1 d .
H4C H -0.295(2) -0.461(2) 0.3738(6) 0.014(4) Uiso 1 1 d .
N1 N 0.0000 0.0000 0.29768(7) 0.0059(4) Uani 1 3 d S
N2 N -0.11363(13) -0.24891(14) 0.35389(4) 0.0095(2) Uani 1 1 d .
O1 O 0.29537(13) 0.78184(12) 0.29112(4) 0.01362(19) Uani 1 1 d .
O2 O 0.3333 0.6667 0.34982(6) 0.0125(3) Uani 1 3 d S
Cl1 Cl 0.0000 0.0000 0.430159(18) 0.00901(11) Uani 1 3 d S
Cl2 Cl 0.3333 0.6667 0.305783(15) 0.00617(11) Uani 1 3 d S
Ni Ni 0.0000 0.0000 0.360712(6) 0.00448(6) Uani 1 3 d S

loop_
_atom_site_aniso_label
_atom_site_aniso_U_11
_atom_site_aniso_U_22
_atom_site_aniso_U_33
_atom_site_aniso_U_23
_atom_site_aniso_U_13
_atom_site_aniso_U_12
C1 0.0125(6) 0.0089(6) 0.0092(5) -0.0017(4) -0.0006(4) 0.0048(5)
C2 0.0122(6) 0.0095(5) 0.0102(6) -0.0008(5) -0.0012(5) 0.0043(5)
C3 0.0125(6) 0.0133(6) 0.0175(6) 0.0008(6) -0.0027(5) 0.0061(5)
C4 0.0143(6) 0.0145(7) 0.0202(7) 0.0040(6) 0.0055(6) 0.0062(5)
N1 0.0056(6) 0.0056(6) 0.0063(8) 0.000 0.000 0.0028(3)
N2 0.0114(5) 0.0079(5) 0.0073(5) 0.0010(4) 0.0009(4) 0.0035(4)
O1 0.0178(5) 0.0130(5) 0.0155(4) 0.0026(4) 0.0011(4) 0.0118(4)
O2 0.0159(5) 0.0159(5) 0.0055(7) 0.000 0.000 0.0080(3)
Cl1 0.01081(16) 0.01081(16) 0.0054(2) 0.000 0.000 0.00540(8)
Cl2 0.00549(13) 0.00549(13) 0.0075(3) 0.000 0.000 0.00274(6)
Ni 0.00458(8) 0.00458(8) 0.00427(13) 0.000 0.000 0.00229(4)

loop_
_atom_type_symbol
_atom_type_description
_atom_type_scat_dispersion_real
_atom_type_scat_dispersion_imag
_atom_type_scat_source
C C 0.0033 0.0016 'International Tables Vol C Tables 4.2.6.8 and 6.1.1.4'
H H 0.0000 0.0000 'International Tables Vol C Tables 4.2.6.8 and 6.1.1.4'
Cl Cl 0.1484 0.1585 'International Tables Vol C Tables 4.2.6.8 and 6.1.1.4'
N N 0.0061 0.0033 'International Tables Vol C Tables 4.2.6.8 and 6.1.1.4'
Ni Ni 0.3393 1.1124 'International Tables Vol C Tables 4.2.6.8 and 6.1.1.4'
O O 0.0106 0.0060 'International Tables Vol C Tables 4.2.6.8 and 6.1.1.4'

loop_
_geom_angle_atom_site_label_1
_geom_angle_atom_site_label_2
_geom_angle_atom_site_label_3
_geom_angle
_geom_angle_site_symmetry_1
_geom_angle_site_symmetry_3
N1 C1 C2 109.89(12) . .
N1 C1 H1A 108.1(13) . .
C2 C1 H1A 111.1(12) . .
N1 C1 H1B 112.2(11) . .
C2 C1 H1B 109.1(11) . .
H1A C1 H1B 106.4(15) . .
N2 C2 C1 110.12(11) . .
N2 C2 H2A 108.2(12) . .
C1 C2 H2A 108.7(12) . .
N2 C2 H2B 112.7(10) . .
C1 C2 H2B 111.1(10) . .
H2A C2 H2B 105.8(15) . .
N2 C3 H3A 112.4(12) . .
N2 C3 H3B 105.9(12) . .
H3A C3 H3B 105.1(17) . .
N2 C3 H3C 112.1(13) . .
H3A C3 H3C 108.1(18) . .
H3B C3 H3C 113.2(17) . .
N2 C4 H4A 102.2(14) . .
N2 C4 H4B 107.9(12) . .
H4A C4 H4B 117.7(18) . .
N2 C4 H4C 109.2(10) . .
H4A C4 H4C 105.2(18) . .
H4B C4 H4C 113.7(15) . .
C1 N1 C1 110.79(9) 3 2
C1 N1 C1 110.79(9) 3 .
C1 N1 C1 110.79(9) 2 .
C1 N1 Ni 108.12(10) 3 .
C1 N1 Ni 108.12(10) 2 .
C1 N1 Ni 108.12(10) . .
C3 N2 C4 106.98(12) . .
C3 N2 C2 110.58(11) . .
C4 N2 C2 108.86(11) . .
C3 N2 Ni 107.01(8) . .
C4 N2 Ni 116.94(9) . .
C2 N2 Ni 106.44(8) . .
O1 Cl2 O1 109.44(5) . 2_665
O1 Cl2 O1 109.44(5) . 3_565
O1 Cl2 O1 109.44(5) 2_665 3_565
O1 Cl2 O2 109.50(5) . .
O1 Cl2 O2 109.50(5) 2_665 .
O1 Cl2 O2 109.50(5) 3_565 .
N1 Ni N2 83.98(3) . 2
N1 Ni N2 83.98(3) . .
N2 Ni N2 118.913(11) 2 .
N1 Ni N2 83.98(3) . 3
N2 Ni N2 118.913(12) 2 3
N2 Ni N2 118.913(11) . 3
N1 Ni Cl1 180.0 . .
N2 Ni Cl1 96.02(3) 2 .
N2 Ni Cl1 96.02(3) . .
N2 Ni Cl1 96.02(3) 3 .

loop_
_geom_bond_atom_site_label_1
_geom_bond_atom_site_label_2
_geom_bond_distance
_geom_bond_site_symmetry_2
C1 N1 1.4780(15) .
C1 C2 1.508(2) .
C1 H1A 0.94(2) .
C1 H1B 1.01(2) .
C2 N2 1.4800(18) .
C2 H2A 1.023(19) .
C2 H2B 1.00(2) .
C3 N2 1.4664(18) .
C3 H3A 0.98(2) .
C3 H3B 0.97(2) .
C3 H3C 0.94(2) .
C4 N2 1.4731(18) .
C4 H4A 0.87(2) .
C4 H4B 0.98(2) .
C4 H4C 1.024(19) .
N1 C1 1.4780(15) 3
N1 C1 1.4780(15) 2
N1 Ni 2.064(2) .
N2 Ni 2.1303(12) .
O1 Cl2 1.4382(10) .
O2 Cl2 1.4423(19) .
Cl1 Ni 2.2745(6) .
Cl2 O1 1.4382(10) 2_665
Cl2 O1 1.4382(10) 3_565
Ni N2 2.1303(12) 2
Ni N2 2.1303(12) 3
